data_7251598
loop_
_publ_author_name
'Kumar, Ravendra'
'Chauhan, Deepanshi'
'Gupta, Rakesh Kumar'
'Dubey, Pawan K.'
'Kushwaha, Divya'

_publ_section_title
;
 Design, synthesis, structural characterization, anticancer evaluation,
 and computational studies of novel quinoline-1,2,3-triazole glycohybrids
;
_journal_issue 10
_journal_name_full 'RSC Advances'
_journal_page_first 8466
_journal_page_last 8486
_journal_paper_doi 10.1039/D5RA09700B
_journal_volume 16
_journal_year 2026
_chemical_absolute_configuration syn
_chemical_formula_moiety 'C33 H32 N4 O11'
_chemical_formula_sum 'C33 H32 N4 O11'
_chemical_formula_weight 660.62
_space_group_crystal_system triclinic
_space_group_IT_number 1
_space_group_name_Hall 'P 1'
_space_group_name_H-M_alt 'P 1'
_atom_sites_solution_hydrogens geom
_atom_sites_solution_primary dual
_audit_creation_date 2025-06-09
_audit_creation_method
;
Olex2 1.5
(compiled 2025.04.05 svn.rf049d14d for OlexSys, GUI svn.r7224)
;
_audit_update_record
;
2025-06-09 deposited with the CCDC.	2026-01-27 downloaded from the CCDC.
;
_cell_angle_alpha 82.636(2)
_cell_angle_beta 87.2760(10)
_cell_angle_gamma 80.538(2)
_cell_formula_units_Z 1
_cell_length_a 5.79480(10)
_cell_length_b 11.9278(2)
_cell_length_c 12.1042(2)
_cell_measurement_reflns_used 8296
_cell_measurement_temperature 298
_cell_measurement_theta_max 67.7130
_cell_measurement_theta_min 3.6680
_cell_volume 818.14(2)
_computing_cell_refinement 'CrysAlisPro 1.171.42.90a (Rigaku OD, 2023)'
_computing_data_collection 'CrysAlisPro 1.171.42.90a (Rigaku OD, 2023)'
_computing_data_reduction 'CrysAlisPro 1.171.42.90a (Rigaku OD, 2023)'
_computing_molecular_graphics 'Olex2 1.5 (Dolomanov et al., 2009)'
_computing_publication_material 'Olex2 1.5 (Dolomanov et al., 2009)'
_computing_structure_refinement 'SHELXL 2019/3 (Sheldrick, 2015)'
_computing_structure_solution 'SHELXT 2018/2 (Sheldrick, 2018)'
_diffrn_ambient_temperature 298
_diffrn_detector 'Hybrid Pixel Array Detector'
_diffrn_detector_area_resol_mean 10.0000
_diffrn_detector_type HyPix3000
_diffrn_measured_fraction_theta_full 0.996
_diffrn_measured_fraction_theta_max 0.994
_diffrn_measurement_details
;
List of Runs (angles in degrees, time in seconds):

  # Type    Start    End  Width  t~exp~   \w     \q     \k     \f   Frames
#--------------------------------------------------------------------------
  1  \w    -35.00  24.00   0.50    0.20    --   40.83 -11.00-180.00  118
  2  \w     44.00 127.00   0.50    0.20    --   96.04-145.00   0.00  166
  3  \w     41.00 100.00   0.50    0.20    --   40.83-138.00 -90.00  118
  4  \w    -28.00  68.00   0.50    0.20    --   40.83 -77.00 -30.00  192
  5  \w    -31.00  28.00   0.50    0.20    --   40.83 -21.00  30.00  118
  6  \w      3.00  76.00   0.50    0.20    --   40.83-101.00 170.00  146
  7  \w     25.00 107.00   0.50    0.20    --   96.04-101.00 170.00  164
  8  \w     23.00 106.00   0.50    0.20    --   96.04 -96.00 120.00  166
  9  \w     32.00 110.00   0.50    0.20    --   96.04-117.00  60.00  156
 10  \w     23.00 106.00   0.50    0.20    --   96.04 -96.00  60.00  166
 11  \w     32.00 110.00   0.50    0.20    --   96.04-117.00   0.00  156
 12  \w     29.00  57.00   0.50    0.20    --   96.04 -50.00 150.00   56
 13  \w     29.00  57.00   0.50    0.20    --   96.04 -50.00 120.00   56
 14  \w     27.00 105.00   0.50    0.20    --   96.04 -77.00  60.00  156
 15  \w     29.00  57.00   0.50    0.20    --   96.04 -50.00  90.00   56
 16  \w     27.00 105.00   0.50    0.20    --   96.04 -77.00 -60.00  156
 17  \w     28.00  83.00   0.50    0.20    --   96.04 -68.00-120.00  110
 18  \w     27.00 105.00   0.50    0.20    --   96.04 -77.00-180.00  156
 19  \w     29.00  57.00   0.50    0.20    --   96.04 -50.00-180.00   56
 20  \w     29.00  57.00   0.50    0.20    --   96.04 -50.00-150.00   56
 21  \w     29.00  57.00   0.50    0.20    --   96.04 -50.00-120.00   56
 22  \w    105.00 170.00   0.50    0.20    --   96.04  96.00 150.00  130
 23  \w     99.00 160.00   0.50    0.20    --   96.04 117.00 120.00  122
 24  \w     81.00 164.00   0.50    0.20    --   96.04 145.00  90.00  166
 25  \w     99.00 160.00   0.50    0.20    --   96.04 117.00 -90.00  122
 26  \w    106.00 168.00   0.50    0.20    --   96.04 101.00 -85.00  124
 27  \w     99.00 160.00   0.50    0.20    --   96.04 117.00-150.00  122
 28  \w     69.00 165.00   0.50    0.20    --   96.04  77.00-180.00  192
 29  \w     69.00 165.00   0.50    0.20    --   96.04  77.00-120.00  192
 30  \w     74.00 163.00   0.50    0.20    --   96.04  59.00 -90.00  178
 31  \w     74.00 163.00   0.50    0.20    --   96.04  59.00-150.00  178
 32  \w     81.00 166.00   0.50    0.20    --   96.04  25.00-150.00  170
 33  \w     81.00 166.00   0.50    0.20    --   96.04  25.00-120.00  170
 34  \w    -28.00  31.00   0.50    0.20    --  -40.83  21.00 -90.00  118
 35  \w    -24.00  35.00   0.50    0.20    --  -40.83  11.00-150.00  118
 36  \w    -97.00 -19.00   0.50    0.20    --  -40.83 138.00 -90.00  156
 37  \w    -97.00 -19.00   0.50    0.20    --  -40.83 138.00  30.00  156
 38  \w    -84.00 -18.00   0.50    0.20    --  -82.50 117.00  60.00  132
 39  \w    -24.00  35.00   0.50    0.20    --  -40.83  11.00  60.00  118
 40  \w    -76.00  19.00   0.50    0.20    --  -40.83 101.00 -85.00  190
 41  \w    -81.00 -11.00   0.50    0.20    --  -82.50 101.00 -85.00  140
 42  \w    -47.00 -15.00   0.50    0.20    --  -82.50  42.00 -30.00   64
 43  \w    -47.00 -15.00   0.50    0.20    --  -82.50  42.00-180.00   64
 44  \w    -47.00 -15.00   0.50    0.20    --  -82.50  42.00 -90.00   64
 45  \w    -47.00 -15.00   0.50    0.20    --  -82.50  42.00  90.00   64
 46  \w   -150.00 -69.00   0.50    0.20    --  -82.50 -33.00   0.00  162
 47  \w   -109.00 -14.00   0.50    0.20    --  -40.83 -77.00 120.00  190
 48  \w   -154.00 -84.00   0.50    0.20    --  -82.50-101.00 170.00  140
 49  \w   -109.00 -14.00   0.50    0.20    --  -40.83 -77.00  60.00  190
 50  \w   -107.00 -24.00   0.50    0.20    --  -40.83 -43.00  90.00  166
 51  \w   -108.00 -17.00   0.50    0.20    --  -40.83 -65.00 -30.00  182
 52  \w   -108.00 -17.00   0.50    0.20    --  -40.83 -65.00-120.00  182
 53  \w   -109.00 -14.00   0.50    0.20    --  -40.83 -77.00-180.00  190
;
_diffrn_measurement_device 'four-circle diffractometer'
_diffrn_measurement_device_type 'XtaLAB Synergy, Dualflex, HyPix3000'
_diffrn_measurement_method '\w scans'
_diffrn_orient_matrix_type 'CrysAlisPro convention (1999,Acta A55,543-557)'
_diffrn_orient_matrix_UB_11 -0.1009884000
_diffrn_orient_matrix_UB_12 0.0779756000
_diffrn_orient_matrix_UB_13 0.0885502000
_diffrn_orient_matrix_UB_21 -0.0205510000
_diffrn_orient_matrix_UB_22 -0.1064163000
_diffrn_orient_matrix_UB_23 0.0843330000
_diffrn_orient_matrix_UB_31 0.2491447000
_diffrn_orient_matrix_UB_32 0.0000141000
_diffrn_orient_matrix_UB_33 0.0390931000
_diffrn_radiation_monochromator mirror
_diffrn_radiation_probe x-ray
_diffrn_radiation_type 'Cu K\a'
_diffrn_radiation_wavelength 1.54184
_diffrn_reflns_av_R_equivalents 0.0202
_diffrn_reflns_av_unetI/netI 0.0222
_diffrn_reflns_Laue_measured_fraction_full 0.996
_diffrn_reflns_Laue_measured_fraction_max 0.994
_diffrn_reflns_limit_h_max 6
_diffrn_reflns_limit_h_min -6
_diffrn_reflns_limit_k_max 14
_diffrn_reflns_limit_k_min -14
_diffrn_reflns_limit_l_max 14
_diffrn_reflns_limit_l_min -13
_diffrn_reflns_number 11155
_diffrn_reflns_point_group_measured_fraction_full 0.715
_diffrn_reflns_point_group_measured_fraction_max 0.713
_diffrn_reflns_theta_full 67.684
_diffrn_reflns_theta_max 67.963
_diffrn_reflns_theta_min 3.683
_diffrn_source 'micro-focus sealed X-ray tube'
_diffrn_source_type 'PhotonJet (Cu) X-ray Source'
_exptl_absorpt_coefficient_mu 0.858
_exptl_absorpt_correction_T_max 1.00000
_exptl_absorpt_correction_T_min 0.85679
_exptl_absorpt_correction_type multi-scan
_exptl_absorpt_process_details
;
CrysAlisPro 1.171.42.90a (Rigaku Oxford Diffraction, 2023)
Empirical absorption correction using spherical harmonics,
implemented in SCALE3 ABSPACK scaling algorithm.
;
_exptl_crystal_colour 'clear grayish gray'
_exptl_crystal_colour_lustre clear
_exptl_crystal_colour_modifier grayish
_exptl_crystal_colour_primary gray
_exptl_crystal_density_diffrn 1.341
_exptl_crystal_description needle
_exptl_crystal_F_000 346
_exptl_crystal_size_max 0.32
_exptl_crystal_size_mid 0.22
_exptl_crystal_size_min 0.11
_refine_diff_density_max 0.125
_refine_diff_density_min -0.175
_refine_diff_density_rms 0.037
_refine_ls_abs_structure_details
;
 Flack x determined using 1178 quotients [(I+)-(I-)]/[(I+)+(I-)]
 (Parsons, Flack and Wagner, Acta Cryst. B69 (2013) 249-259).
;
_refine_ls_abs_structure_Flack -0.04(11)
_refine_ls_extinction_method none
_refine_ls_goodness_of_fit_ref 1.058
_refine_ls_hydrogen_treatment constr
_refine_ls_matrix_type full
_refine_ls_number_parameters 437
_refine_ls_number_reflns 4237
_refine_ls_number_restraints 3
_refine_ls_restrained_S_all 1.058
_refine_ls_R_factor_all 0.0342
_refine_ls_R_factor_gt 0.0332
_refine_ls_shift/su_max 0.000
_refine_ls_shift/su_mean 0.000
_refine_ls_structure_factor_coef Fsqd
_refine_ls_weighting_details 'w=1/[\s^2^(Fo^2^)+(0.0500P)^2^+0.0521P] where P=(Fo^2^+2Fc^2^)/3'
_refine_ls_weighting_scheme calc
_refine_ls_wR_factor_gt 0.0823
_refine_ls_wR_factor_ref 0.0834
_reflns_Friedel_coverage 0.434
_reflns_Friedel_fraction_full 0.434
_reflns_Friedel_fraction_max 0.432
_reflns_number_gt 4083
_reflns_number_total 4237
_reflns_threshold_expression 'I > 2\s(I)'
_cod_data_source_file d5ra09700b2.cif
_cod_data_source_block rk7-38_auto
_cod_database_code 7251598
_shelx_shelxl_version_number 2019/3
_chemical_oxdiff_formula 'C H N O'
_shelx_space_group_comment
;
The symmetry employed for this shelxl refinement is uniquely defined
by the following loop, which should always be used as a source of
symmetry information in preference to the above space-group names.
They are only intended as comments.
;
_shelx_estimated_absorpt_t_max 0.911
_shelx_estimated_absorpt_t_min 0.771
_olex2_refinement_description
;
1.a Ternary CH refined with riding coordinates:
 C00I(H00I), C00J(H00J), C00K(H00K), C00L(H00L), C00N(H00N)
1.b Secondary CH2 refined with riding coordinates:
 C00Q(H00A,H00B), C011(H01A,H01B)
1.c Aromatic/amide H refined with riding coordinates:
 C00M(H00M), C00V(H00V), C00W(H00W), C010(H010), C012(H012), C014(H014),
 C015(H015), C017(H017), C018(H018), C019(H019), C01C(H01O)
1.d Idealised Me refined as rotating group:
 C013(H01C,H01D,H01E), C016(H01F,H01G,H01H), C01A(H01I,H01J,H01K), C01B(H01L,
 H01M,H01N)
;
_olex2_submission_special_instructions 'No special instructions were received'
_oxdiff_exptl_absorpt_empirical_details
;
Empirical correction (ABSPACK) includes:
- Absorption correction using spherical harmonics
- Frame scaling
;
_oxdiff_exptl_absorpt_empirical_full_max 1.192
_oxdiff_exptl_absorpt_empirical_full_min 0.870

loop_
_space_group_symop_operation_xyz
'x, y, z'

loop_
_atom_site_label
_atom_site_type_symbol
_atom_site_fract_x
_atom_site_fract_y
_atom_site_fract_z
_atom_site_U_iso_or_equiv
_atom_site_adp_type
_atom_site_occupancy
_atom_site_site_symmetry_order
_atom_site_calc_flag
_atom_site_refinement_flags_posn
_atom_site_refinement_flags_adp
_atom_site_refinement_flags_occupancy
_atom_site_disorder_assembly
_atom_site_disorder_group
O001 O 0.4250(3) 0.60984(14) 0.27132(14) 0.0415(4) Uani 1 1 d . . . . .
O002 O 0.1820(3) 0.19686(16) 0.61590(14) 0.0472(4) Uani 1 1 d . . . . .
O003 O 0.5968(3) 0.77945(16) 0.51911(15) 0.0485(4) Uani 1 1 d . . . . .
O004 O 0.2080(3) 0.64587(16) 0.55195(15) 0.0487(5) Uani 1 1 d . . . . .
O005 O 0.5767(3) 0.89214(15) 0.29175(16) 0.0479(4) Uani 1 1 d . . . . .
O006 O 0.5664(3) 0.18991(19) 0.57852(16) 0.0558(5) Uani 1 1 d . . . . .
N007 N 0.1869(3) 0.50214(17) 0.38543(17) 0.0390(5) Uani 1 1 d . . . . .
O008 O 0.4935(4) 0.6810(2) 0.04734(16) 0.0615(6) Uani 1 1 d . . . . .
N009 N -0.0468(4) 0.5027(2) 0.3870(2) 0.0506(6) Uani 1 1 d . . . . .
N00A N 0.4953(4) 0.1456(2) 0.99870(19) 0.0511(6) Uani 1 1 d . . . . .
N00B N -0.0812(4) 0.3991(2) 0.4243(2) 0.0504(6) Uani 1 1 d . . . . .
O00C O 0.3878(5) 0.4865(2) 0.64976(19) 0.0824(8) Uani 1 1 d . . . . .
O00D O 0.9623(4) 0.8741(2) 0.2997(3) 0.0875(9) Uani 1 1 d . . . . .
C00E C 0.4049(5) 0.1841(2) 0.6441(2) 0.0436(6) Uani 1 1 d . . . . .
O00F O 0.7626(5) 0.7245(3) -0.0801(2) 0.0927(9) Uani 1 1 d . . . . .
C00G C 0.1296(4) 0.3316(2) 0.44739(19) 0.0387(5) Uani 1 1 d . . . . .
O00H O 0.3673(5) 0.9431(2) 0.5489(2) 0.0891(8) Uani 1 1 d . . . . .
C00I C 0.5796(4) 0.7709(2) 0.3237(2) 0.0401(6) Uani 1 1 d . . . . .
H00I H 0.741413 0.731928 0.332490 0.048 Uiso 1 1 calc R U . . .
C00J C 0.3821(4) 0.6412(2) 0.4638(2) 0.0391(5) Uani 1 1 d . . . . .
H00J H 0.519805 0.584342 0.485211 0.047 Uiso 1 1 calc R U . . .
C00K C 0.2668(4) 0.6116(2) 0.3629(2) 0.0379(5) Uani 1 1 d . . . . .
H00K H 0.131558 0.670871 0.343920 0.045 Uiso 1 1 calc R U . . .
C00L C 0.4658(5) 0.7241(2) 0.2320(2) 0.0419(6) Uani 1 1 d . . . . .
H00L H 0.316887 0.773240 0.212756 0.050 Uiso 1 1 calc R U . . .
C00M C 0.3015(4) 0.3976(2) 0.4229(2) 0.0390(5) Uani 1 1 d . . . . .
H00M H 0.461977 0.375295 0.430492 0.047 Uiso 1 1 calc R U . . .
C00N C 0.4468(4) 0.7598(2) 0.4350(2) 0.0400(6) Uani 1 1 d . . . . .
H00N H 0.304696 0.817225 0.432448 0.048 Uiso 1 1 calc R U . . .
C00O C 0.7777(5) 0.9340(2) 0.2886(2) 0.0473(6) Uani 1 1 d . . . . .
C00P C 0.6008(5) 0.2165(2) 0.9290(2) 0.0468(6) Uani 1 1 d . . . . .
C00Q C 0.1405(5) 0.2101(2) 0.4966(2) 0.0485(6) Uani 1 1 d . . . . .
H00A H -0.005590 0.184408 0.484503 0.058 Uiso 1 1 calc R U . . .
H00B H 0.265468 0.162681 0.459887 0.058 Uiso 1 1 calc R U . . .
C00R C 0.7411(5) 0.2899(2) 0.9792(2) 0.0509(7) Uani 1 1 d . . . . .
C00S C 0.3558(5) 0.0808(2) 0.9563(2) 0.0487(6) Uani 1 1 d . . . . .
C00T C 0.3134(5) 0.0876(2) 0.8408(2) 0.0445(6) Uani 1 1 d . . . . .
C00U C 0.4317(5) 0.1649(2) 0.7684(2) 0.0435(6) Uani 1 1 d . . . . .
C00V C 0.1631(6) 0.0174(3) 0.8064(3) 0.0572(8) Uani 1 1 d . . . . .
H00V H 0.134475 0.019974 0.731114 0.069 Uiso 1 1 calc R U . . .
C00W C 0.5757(5) 0.2266(2) 0.8116(2) 0.0473(6) Uani 1 1 d . . . . .
H00W H 0.657433 0.275248 0.764574 0.057 Uiso 1 1 calc R U . . .
C00X C 0.5452(6) 0.8773(2) 0.5665(2) 0.0559(7) Uani 1 1 d . . . . .
C00Y C 0.5833(7) 0.6894(3) -0.0564(3) 0.0670(9) Uani 1 1 d . . . . .
C00Z C 0.2176(6) 0.5568(3) 0.6337(2) 0.0569(8) Uani 1 1 d . . . . .
C010 C 0.9381(6) 0.3254(3) 0.9251(3) 0.0597(8) Uani 1 1 d . . . . .
H010 H 0.982778 0.304661 0.854784 0.072 Uiso 1 1 calc R U . . .
C011 C 0.6231(5) 0.7172(3) 0.1297(2) 0.0528(7) Uani 1 1 d . . . . .
H01A H 0.666607 0.791463 0.103784 0.063 Uiso 1 1 calc R U . . .
H01B H 0.764524 0.662680 0.146032 0.063 Uiso 1 1 calc R U . . .
C012 C 0.2460(6) 0.0054(3) 1.0326(3) 0.0622(8) Uani 1 1 d . . . . .
H012 H 0.272404 0.000763 1.108404 0.075 Uiso 1 1 calc R U . . .
C013 C 0.7387(7) 1.0609(3) 0.2676(3) 0.0698(9) Uani 1 1 d . . . . .
H01C H 0.684205 1.084963 0.193328 0.105 Uiso 1 1 calc R U . . .
H01D H 0.882886 1.088356 0.275761 0.105 Uiso 1 1 calc R U . . .
H01E H 0.623635 1.091453 0.320194 0.105 Uiso 1 1 calc R U . . .
C014 C 0.0597(7) -0.0545(3) 0.8833(3) 0.0689(9) Uani 1 1 d . . . . .
H014 H -0.040264 -0.099709 0.859895 0.083 Uiso 1 1 calc R U . . .
C015 C 1.0692(7) 0.3915(3) 0.9752(4) 0.0731(10) Uani 1 1 d . . . . .
H015 H 1.202532 0.413753 0.939047 0.088 Uiso 1 1 calc R U . . .
C016 C 0.7333(7) 0.8904(3) 0.6399(3) 0.0759(10) Uani 1 1 d . . . . .
H01F H 0.718303 0.844745 0.710350 0.114 Uiso 1 1 calc R U . . .
H01G H 0.721086 0.969406 0.651211 0.114 Uiso 1 1 calc R U . . .
H01H H 0.882781 0.865646 0.605698 0.114 Uiso 1 1 calc R U . . .
C017 C 0.6739(7) 0.3238(3) 1.0839(3) 0.0621(8) Uani 1 1 d . . . . .
H017 H 0.541423 0.301409 1.120804 0.075 Uiso 1 1 calc R U . . .
C018 C 0.8041(8) 0.3905(3) 1.1325(3) 0.0793(11) Uani 1 1 d . . . . .
H018 H 0.758227 0.412839 1.202092 0.095 Uiso 1 1 calc R U . . .
C019 C 1.0010(8) 0.4242(3) 1.0791(4) 0.0812(11) Uani 1 1 d . . . . .
H019 H 1.087915 0.468749 1.112650 0.097 Uiso 1 1 calc R U . . .
C01A C -0.0093(7) 0.5613(4) 0.6968(3) 0.0852(12) Uani 1 1 d . . . . .
H01I H -0.027228 0.622547 0.742368 0.128 Uiso 1 1 calc R U . . .
H01J H -0.012115 0.489982 0.743394 0.128 Uiso 1 1 calc R U . . .
H01K H -0.135036 0.574154 0.645575 0.128 Uiso 1 1 calc R U . . .
C01B C 0.4366(9) 0.6471(5) -0.1339(3) 0.0987(15) Uani 1 1 d . . . . .
H01L H 0.476850 0.565397 -0.130482 0.148 Uiso 1 1 calc R U . . .
H01M H 0.463339 0.681704 -0.208480 0.148 Uiso 1 1 calc R U . . .
H01N H 0.274552 0.666766 -0.112913 0.148 Uiso 1 1 calc R U . . .
C01C C 0.1026(7) -0.0605(3) 0.9968(3) 0.0726(10) Uani 1 1 d . . . . .
H01O H 0.032041 -0.110213 1.048047 0.087 Uiso 1 1 calc R U . . .

loop_
_atom_site_aniso_label
_atom_site_aniso_U_11
_atom_site_aniso_U_22
_atom_site_aniso_U_33
_atom_site_aniso_U_23
_atom_site_aniso_U_13
_atom_site_aniso_U_12
O001 0.0435(10) 0.0408(9) 0.0405(9) -0.0025(7) 0.0037(7) -0.0108(7)
O002 0.0490(11) 0.0517(11) 0.0408(9) 0.0053(8) -0.0033(8) -0.0157(8)
O003 0.0553(11) 0.0407(10) 0.0506(10) -0.0063(8) -0.0140(8) -0.0063(8)
O004 0.0560(12) 0.0473(10) 0.0402(9) 0.0017(8) 0.0073(8) -0.0081(8)
O005 0.0426(10) 0.0367(9) 0.0624(12) 0.0059(8) -0.0057(8) -0.0089(7)
O006 0.0518(12) 0.0714(14) 0.0447(10) -0.0007(9) 0.0021(9) -0.0175(10)
N007 0.0349(11) 0.0393(11) 0.0423(11) 0.0008(9) -0.0037(9) -0.0083(8)
O008 0.0714(14) 0.0770(15) 0.0448(10) -0.0107(10) 0.0105(10) -0.0380(11)
N009 0.0340(12) 0.0495(13) 0.0670(15) 0.0055(11) -0.0118(10) -0.0101(9)
N00A 0.0605(15) 0.0463(13) 0.0470(12) 0.0028(10) -0.0101(11) -0.0139(11)
N00B 0.0417(13) 0.0488(13) 0.0619(14) 0.0027(11) -0.0078(10) -0.0166(10)
O00C 0.117(2) 0.0676(16) 0.0512(13) 0.0122(11) -0.0065(13) 0.0055(15)
O00D 0.0446(13) 0.0615(15) 0.151(3) 0.0191(15) -0.0120(14) -0.0140(11)
C00E 0.0523(16) 0.0369(13) 0.0428(14) 0.0002(11) -0.0026(12) -0.0138(11)
O00F 0.115(2) 0.122(2) 0.0609(14) -0.0246(14) 0.0335(14) -0.0766(19)
C00G 0.0423(13) 0.0422(13) 0.0337(11) -0.0044(10) -0.0048(10) -0.0120(10)
O00H 0.096(2) 0.0649(16) 0.106(2) -0.0380(15) -0.0319(16) 0.0159(14)
C00I 0.0375(14) 0.0348(13) 0.0471(14) 0.0006(11) -0.0046(10) -0.0068(10)
C00J 0.0400(13) 0.0376(13) 0.0383(13) -0.0012(10) -0.0006(10) -0.0052(10)
C00K 0.0358(13) 0.0355(13) 0.0409(13) 0.0019(10) -0.0013(10) -0.0064(10)
C00L 0.0429(14) 0.0420(14) 0.0404(13) 0.0018(11) 0.0005(10) -0.0117(11)
C00M 0.0366(13) 0.0375(13) 0.0423(13) -0.0004(10) -0.0030(10) -0.0072(10)
C00N 0.0415(14) 0.0359(13) 0.0418(13) -0.0008(11) -0.0068(11) -0.0055(10)
C00O 0.0469(16) 0.0471(15) 0.0480(15) 0.0038(12) -0.0051(12) -0.0146(12)
C00P 0.0534(16) 0.0384(14) 0.0479(15) -0.0005(12) -0.0083(12) -0.0073(11)
C00Q 0.0590(17) 0.0468(15) 0.0428(14) -0.0005(12) -0.0091(12) -0.0191(12)
C00R 0.0610(18) 0.0364(14) 0.0546(16) 0.0017(12) -0.0182(13) -0.0067(12)
C00S 0.0570(17) 0.0426(15) 0.0457(14) 0.0046(12) -0.0055(12) -0.0118(12)
C00T 0.0525(15) 0.0391(14) 0.0419(13) 0.0016(11) -0.0034(11) -0.0120(11)
C00U 0.0514(15) 0.0386(13) 0.0398(14) 0.0013(11) -0.0024(11) -0.0099(11)
C00V 0.072(2) 0.0548(18) 0.0492(16) 0.0019(14) -0.0090(14) -0.0264(15)
C00W 0.0538(16) 0.0426(14) 0.0460(14) 0.0037(12) -0.0053(12) -0.0152(12)
C00X 0.075(2) 0.0417(15) 0.0522(16) -0.0062(13) -0.0064(14) -0.0122(14)
C00Y 0.094(3) 0.067(2) 0.0493(17) -0.0132(15) 0.0175(16) -0.0390(19)
C00Z 0.087(2) 0.0476(16) 0.0381(14) -0.0005(13) -0.0045(14) -0.0184(16)
C010 0.0582(19) 0.0462(16) 0.076(2) -0.0038(15) -0.0141(16) -0.0109(13)
C011 0.0518(17) 0.0651(18) 0.0460(15) -0.0087(13) 0.0087(12) -0.0237(14)
C012 0.074(2) 0.067(2) 0.0463(15) 0.0132(14) -0.0080(14) -0.0262(16)
C013 0.081(2) 0.0493(18) 0.080(2) 0.0081(16) -0.0112(18) -0.0250(16)
C014 0.082(2) 0.069(2) 0.0618(19) 0.0105(16) -0.0135(17) -0.0414(18)
C015 0.067(2) 0.0538(19) 0.102(3) -0.0069(19) -0.0251(19) -0.0156(15)
C016 0.095(3) 0.066(2) 0.074(2) -0.0223(18) -0.025(2) -0.0166(19)
C017 0.075(2) 0.0575(18) 0.0548(17) -0.0051(14) -0.0146(15) -0.0112(15)
C018 0.100(3) 0.068(2) 0.075(2) -0.0185(19) -0.033(2) -0.012(2)
C019 0.088(3) 0.059(2) 0.104(3) -0.020(2) -0.041(2) -0.0114(19)
C01A 0.105(3) 0.100(3) 0.0528(19) 0.0083(19) 0.0175(19) -0.041(2)
C01B 0.124(4) 0.136(4) 0.057(2) -0.032(2) 0.016(2) -0.072(3)
C01C 0.083(2) 0.075(2) 0.063(2) 0.0193(17) -0.0072(17) -0.0412(19)

loop_
_atom_type_symbol
_atom_type_description
_atom_type_scat_dispersion_real
_atom_type_scat_dispersion_imag
_atom_type_scat_source
C C 0.0181 0.0091 'International Tables Vol C Tables 4.2.6.8 and 6.1.1.4'
H H 0.0000 0.0000 'International Tables Vol C Tables 4.2.6.8 and 6.1.1.4'
N N 0.0311 0.0180 'International Tables Vol C Tables 4.2.6.8 and 6.1.1.4'
O O 0.0492 0.0322 'International Tables Vol C Tables 4.2.6.8 and 6.1.1.4'

loop_
_geom_angle_atom_site_label_1
_geom_angle_atom_site_label_2
_geom_angle_atom_site_label_3
_geom_angle
_geom_angle_site_symmetry_1
_geom_angle_site_symmetry_3
_geom_angle_publ_flag
C00K O001 C00L 110.11(17) . . ?
C00E O002 C00Q 115.8(2) . . ?
C00X O003 C00N 118.8(2) . . ?
C00Z O004 C00J 118.8(2) . . ?
C00O O005 C00I 119.08(19) . . ?
N009 N007 C00K 117.2(2) . . ?
C00M N007 N009 111.0(2) . . ?
C00M N007 C00K 130.9(2) . . ?
C00Y O008 C011 116.4(2) . . ?
N00B N009 N007 106.9(2) . . ?
C00P N00A C00S 118.5(2) . . ?
N009 N00B C00G 109.3(2) . . ?
O002 C00E C00U 112.1(2) . . ?
O006 C00E O002 124.4(2) . . ?
O006 C00E C00U 123.5(3) . . ?
N00B C00G C00M 108.1(2) . . ?
N00B C00G C00Q 120.5(2) . . ?
C00M C00G C00Q 131.3(2) . . ?
O005 C00I H00I 109.8 . . ?
O005 C00I C00L 108.1(2) . . ?
O005 C00I C00N 106.22(19) . . ?
C00L C00I H00I 109.8 . . ?
C00N C00I H00I 109.8 . . ?
C00N C00I C00L 113.0(2) . . ?
O004 C00J H00J 111.3 . . ?
O004 C00J C00K 106.7(2) . . ?
O004 C00J C00N 108.15(19) . . ?
C00K C00J H00J 111.3 . . ?
C00N C00J H00J 111.3 . . ?
C00N C00J C00K 108.07(19) . . ?
O001 C00K N007 109.37(19) . . ?
O001 C00K C00J 110.01(19) . . ?
O001 C00K H00K 108.5 . . ?
N007 C00K C00J 111.79(19) . . ?
N007 C00K H00K 108.5 . . ?
C00J C00K H00K 108.5 . . ?
O001 C00L C00I 109.04(19) . . ?
O001 C00L H00L 109.7 . . ?
O001 C00L C011 107.4(2) . . ?
C00I C00L H00L 109.7 . . ?
C011 C00L C00I 111.4(2) . . ?
C011 C00L H00L 109.7 . . ?
N007 C00M C00G 104.7(2) . . ?
N007 C00M H00M 127.6 . . ?
C00G C00M H00M 127.6 . . ?
O003 C00N C00I 107.7(2) . . ?
O003 C00N C00J 108.67(19) . . ?
O003 C00N H00N 109.6 . . ?
C00I C00N H00N 109.6 . . ?
C00J C00N C00I 111.6(2) . . ?
C00J C00N H00N 109.6 . . ?
O005 C00O C013 111.8(2) . . ?
O00D C00O O005 122.4(3) . . ?
O00D C00O C013 125.8(3) . . ?
N00A C00P C00R 116.7(2) . . ?
N00A C00P C00W 122.3(3) . . ?
C00W C00P C00R 121.0(3) . . ?
O002 C00Q C00G 111.0(2) . . ?
O002 C00Q H00A 109.4 . . ?
O002 C00Q H00B 109.4 . . ?
C00G C00Q H00A 109.4 . . ?
C00G C00Q H00B 109.4 . . ?
H00A C00Q H00B 108.0 . . ?
C010 C00R C00P 121.8(3) . . ?
C010 C00R C017 118.9(3) . . ?
C017 C00R C00P 119.3(3) . . ?
N00A C00S C00T 123.4(2) . . ?
N00A C00S C012 117.4(3) . . ?
C012 C00S C00T 119.2(3) . . ?
C00S C00T C00U 116.2(2) . . ?
C00V C00T C00S 118.5(2) . . ?
C00V C00T C00U 125.3(2) . . ?
C00T C00U C00E 123.3(2) . . ?
C00W C00U C00E 116.9(2) . . ?
C00W C00U C00T 119.8(2) . . ?
C00T C00V H00V 119.8 . . ?
C014 C00V C00T 120.3(3) . . ?
C014 C00V H00V 119.8 . . ?
C00P C00W H00W 120.1 . . ?
C00U C00W C00P 119.8(2) . . ?
C00U C00W H00W 120.1 . . ?
O003 C00X C016 111.4(3) . . ?
O00H C00X O003 122.3(3) . . ?
O00H C00X C016 126.2(3) . . ?
O008 C00Y C01B 111.5(3) . . ?
O00F C00Y O008 122.5(3) . . ?
O00F C00Y C01B 126.0(3) . . ?
O004 C00Z C01A 110.4(3) . . ?
O00C C00Z O004 122.8(3) . . ?
O00C C00Z C01A 126.8(3) . . ?
C00R C010 H010 119.7 . . ?
C00R C010 C015 120.6(3) . . ?
C015 C010 H010 119.7 . . ?
O008 C011 C00L 106.6(2) . . ?
O008 C011 H01A 110.4 . . ?
O008 C011 H01B 110.4 . . ?
C00L C011 H01A 110.4 . . ?
C00L C011 H01B 110.4 . . ?
H01A C011 H01B 108.6 . . ?
C00S C012 H012 119.7 . . ?
C01C C012 C00S 120.7(3) . . ?
C01C C012 H012 119.7 . . ?
C00O C013 H01C 109.5 . . ?
C00O C013 H01D 109.5 . . ?
C00O C013 H01E 109.5 . . ?
H01C C013 H01D 109.5 . . ?
H01C C013 H01E 109.5 . . ?
H01D C013 H01E 109.5 . . ?
C00V C014 H014 119.7 . . ?
C00V C014 C01C 120.7(3) . . ?
C01C C014 H014 119.7 . . ?
C010 C015 H015 120.1 . . ?
C019 C015 C010 119.9(4) . . ?
C019 C015 H015 120.1 . . ?
C00X C016 H01F 109.5 . . ?
C00X C016 H01G 109.5 . . ?
C00X C016 H01H 109.5 . . ?
H01F C016 H01G 109.5 . . ?
H01F C016 H01H 109.5 . . ?
H01G C016 H01H 109.5 . . ?
C00R C017 H017 120.0 . . ?
C018 C017 C00R 120.1(4) . . ?
C018 C017 H017 120.0 . . ?
C017 C018 H018 119.6 . . ?
C019 C018 C017 120.7(4) . . ?
C019 C018 H018 119.6 . . ?
C015 C019 H019 120.1 . . ?
C018 C019 C015 119.8(3) . . ?
C018 C019 H019 120.1 . . ?
C00Z C01A H01I 109.5 . . ?
C00Z C01A H01J 109.5 . . ?
C00Z C01A H01K 109.5 . . ?
H01I C01A H01J 109.5 . . ?
H01I C01A H01K 109.5 . . ?
H01J C01A H01K 109.5 . . ?
C00Y C01B H01L 109.5 . . ?
C00Y C01B H01M 109.5 . . ?
C00Y C01B H01N 109.5 . . ?
H01L C01B H01M 109.5 . . ?
H01L C01B H01N 109.5 . . ?
H01M C01B H01N 109.5 . . ?
C012 C01C C014 120.6(3) . . ?
C012 C01C H01O 119.7 . . ?
C014 C01C H01O 119.7 . . ?

loop_
_geom_bond_atom_site_label_1
_geom_bond_atom_site_label_2
_geom_bond_distance
_geom_bond_site_symmetry_2
_geom_bond_publ_flag
O001 C00K 1.405(3) . ?
O001 C00L 1.439(3) . ?
O002 C00E 1.331(3) . ?
O002 C00Q 1.459(3) . ?
O003 C00N 1.435(3) . ?
O003 C00X 1.350(3) . ?
O004 C00J 1.433(3) . ?
O004 C00Z 1.352(3) . ?
O005 C00I 1.446(3) . ?
O005 C00O 1.338(3) . ?
O006 C00E 1.203(3) . ?
N007 N009 1.352(3) . ?
N007 C00K 1.445(3) . ?
N007 C00M 1.346(3) . ?
O008 C00Y 1.335(3) . ?
O008 C011 1.426(4) . ?
N009 N00B 1.304(3) . ?
N00A C00P 1.319(3) . ?
N00A C00S 1.364(4) . ?
N00B C00G 1.367(3) . ?
O00C C00Z 1.191(4) . ?
O00D C00O 1.188(4) . ?
C00E C00U 1.505(4) . ?
O00F C00Y 1.192(4) . ?
C00G C00M 1.367(3) . ?
C00G C00Q 1.488(4) . ?
O00H C00X 1.198(4) . ?
C00I H00I 0.9800 . ?
C00I C00L 1.525(4) . ?
C00I C00N 1.520(3) . ?
C00J H00J 0.9800 . ?
C00J C00K 1.526(4) . ?
C00J C00N 1.516(3) . ?
C00K H00K 0.9800 . ?
C00L H00L 0.9800 . ?
C00L C011 1.505(3) . ?
C00M H00M 0.9300 . ?
C00N H00N 0.9800 . ?
C00O C013 1.483(4) . ?
C00P C00R 1.488(4) . ?
C00P C00W 1.422(4) . ?
C00Q H00A 0.9700 . ?
C00Q H00B 0.9700 . ?
C00R C010 1.388(4) . ?
C00R C017 1.397(4) . ?
C00S C00T 1.420(4) . ?
C00S C012 1.410(4) . ?
C00T C00U 1.426(4) . ?
C00T C00V 1.413(4) . ?
C00U C00W 1.361(4) . ?
C00V H00V 0.9300 . ?
C00V C014 1.368(4) . ?
C00W H00W 0.9300 . ?
C00X C016 1.478(5) . ?
C00Y C01B 1.482(5) . ?
C00Z C01A 1.485(5) . ?
C010 H010 0.9300 . ?
C010 C015 1.389(5) . ?
C011 H01A 0.9700 . ?
C011 H01B 0.9700 . ?
C012 H012 0.9300 . ?
C012 C01C 1.354(5) . ?
C013 H01C 0.9600 . ?
C013 H01D 0.9600 . ?
C013 H01E 0.9600 . ?
C014 H014 0.9300 . ?
C014 C01C 1.398(5) . ?
C015 H015 0.9300 . ?
C015 C019 1.384(6) . ?
C016 H01F 0.9600 . ?
C016 H01G 0.9600 . ?
C016 H01H 0.9600 . ?
C017 H017 0.9300 . ?
C017 C018 1.381(5) . ?
C018 H018 0.9300 . ?
C018 C019 1.377(6) . ?
C019 H019 0.9300 . ?
C01A H01I 0.9600 . ?
C01A H01J 0.9600 . ?
C01A H01K 0.9600 . ?
C01B H01L 0.9600 . ?
C01B H01M 0.9600 . ?
C01B H01N 0.9600 . ?
C01C H01O 0.9300 . ?

loop_
_geom_torsion_atom_site_label_1
_geom_torsion_atom_site_label_2
_geom_torsion_atom_site_label_3
_geom_torsion_atom_site_label_4
_geom_torsion
_geom_torsion_site_symmetry_1
_geom_torsion_site_symmetry_2
_geom_torsion_site_symmetry_3
_geom_torsion_site_symmetry_4
_geom_torsion_publ_flag
O001 C00L C011 O008 64.9(3) . . . . ?
O002 C00E C00U C00T 45.4(3) . . . . ?
O002 C00E C00U C00W -133.9(3) . . . . ?
O004 C00J C00K O001 177.72(18) . . . . ?
O004 C00J C00K N007 -60.6(2) . . . . ?
O004 C00J C00N O003 76.5(2) . . . . ?
O004 C00J C00N C00I -164.9(2) . . . . ?
O005 C00I C00L O001 -168.80(19) . . . . ?
O005 C00I C00L C011 72.9(3) . . . . ?
O005 C00I C00N O003 -75.6(2) . . . . ?
O005 C00I C00N C00J 165.3(2) . . . . ?
O006 C00E C00U C00T -136.4(3) . . . . ?
O006 C00E C00U C00W 44.3(4) . . . . ?
N007 N009 N00B C00G 0.3(3) . . . . ?
N009 N007 C00K O001 -124.2(2) . . . . ?
N009 N007 C00K C00J 113.7(2) . . . . ?
N009 N007 C00M C00G 0.5(3) . . . . ?
N009 N00B C00G C00M 0.0(3) . . . . ?
N009 N00B C00G C00Q 177.0(2) . . . . ?
N00A C00P C00R C010 149.2(3) . . . . ?
N00A C00P C00R C017 -30.5(4) . . . . ?
N00A C00P C00W C00U 2.6(4) . . . . ?
N00A C00S C00T C00U 1.8(4) . . . . ?
N00A C00S C00T C00V -179.2(3) . . . . ?
N00A C00S C012 C01C 179.1(3) . . . . ?
N00B C00G C00M N007 -0.3(3) . . . . ?
N00B C00G C00Q O002 -101.9(3) . . . . ?
C00E O002 C00Q C00G -84.9(3) . . . . ?
C00E C00U C00W C00P 177.2(2) . . . . ?
C00I O005 C00O O00D 8.0(4) . . . . ?
C00I O005 C00O C013 -173.1(2) . . . . ?
C00I C00L C011 O008 -175.7(2) . . . . ?
C00J O004 C00Z O00C 16.5(4) . . . . ?
C00J O004 C00Z C01A -163.4(3) . . . . ?
C00K O001 C00L C00I 62.9(3) . . . . ?
C00K O001 C00L C011 -176.3(2) . . . . ?
C00K N007 N009 N00B -170.9(2) . . . . ?
C00K N007 C00M C00G 169.2(2) . . . . ?
C00K C00J C00N O003 -168.34(19) . . . . ?
C00K C00J C00N C00I -49.7(3) . . . . ?
C00L O001 C00K N007 167.14(19) . . . . ?
C00L O001 C00K C00J -69.7(2) . . . . ?
C00L C00I C00N O003 166.03(19) . . . . ?
C00L C00I C00N C00J 46.8(3) . . . . ?
C00M N007 N009 N00B -0.5(3) . . . . ?
C00M N007 C00K O001 67.6(3) . . . . ?
C00M N007 C00K C00J -54.5(3) . . . . ?
C00M C00G C00Q O002 74.2(4) . . . . ?
C00N O003 C00X O00H 7.4(4) . . . . ?
C00N O003 C00X C016 -172.5(3) . . . . ?
C00N C00I C00L O001 -51.5(3) . . . . ?
C00N C00I C00L C011 -169.8(2) . . . . ?
C00N C00J C00K O001 61.6(2) . . . . ?
C00N C00J C00K N007 -176.7(2) . . . . ?
C00O O005 C00I C00L -125.5(2) . . . . ?
C00O O005 C00I C00N 112.9(2) . . . . ?
C00P N00A C00S C00T -1.5(4) . . . . ?
C00P N00A C00S C012 179.7(3) . . . . ?
C00P C00R C010 C015 -178.4(3) . . . . ?
C00P C00R C017 C018 179.0(3) . . . . ?
C00Q O002 C00E O006 4.8(4) . . . . ?
C00Q O002 C00E C00U -177.0(2) . . . . ?
C00Q C00G C00M N007 -176.8(2) . . . . ?
C00R C00P C00W C00U -174.9(3) . . . . ?
C00R C010 C015 C019 -1.1(5) . . . . ?
C00R C017 C018 C019 -0.1(5) . . . . ?
C00S N00A C00P C00R 176.9(2) . . . . ?
C00S N00A C00P C00W -0.7(4) . . . . ?
C00S C00T C00U C00E -179.2(2) . . . . ?
C00S C00T C00U C00W 0.1(4) . . . . ?
C00S C00T C00V C014 0.7(5) . . . . ?
C00S C012 C01C C014 -0.3(6) . . . . ?
C00T C00S C012 C01C 0.3(5) . . . . ?
C00T C00U C00W C00P -2.2(4) . . . . ?
C00T C00V C014 C01C -0.7(6) . . . . ?
C00U C00T C00V C014 179.6(3) . . . . ?
C00V C00T C00U C00E 1.9(4) . . . . ?
C00V C00T C00U C00W -178.8(3) . . . . ?
C00V C014 C01C C012 0.5(6) . . . . ?
C00W C00P C00R C010 -33.2(4) . . . . ?
C00W C00P C00R C017 147.1(3) . . . . ?
C00X O003 C00N C00I 109.0(2) . . . . ?
C00X O003 C00N C00J -130.0(2) . . . . ?
C00Y O008 C011 C00L 168.0(3) . . . . ?
C00Z O004 C00J C00K 102.8(3) . . . . ?
C00Z O004 C00J C00N -141.1(2) . . . . ?
C010 C00R C017 C018 -0.7(4) . . . . ?
C010 C015 C019 C018 0.3(5) . . . . ?
C011 O008 C00Y O00F 0.4(5) . . . . ?
C011 O008 C00Y C01B 178.8(3) . . . . ?
C012 C00S C00T C00U -179.5(3) . . . . ?
C012 C00S C00T C00V -0.5(4) . . . . ?
C017 C00R C010 C015 1.3(4) . . . . ?
C017 C018 C019 C015 0.3(6) . . . . ?
